data_2108044
loop_
_publ_author_name
'Ishizawa, N.'
'Marumo, F.'
'Iwai, S.'
'Kimura, M.'
'Kawamura, T.'

_publ_section_title
;
 Compounds with perovskire-type slabs. V. A high-temperature modification
 of La2Ti2O7
;
_journal_name_full 'Acta Crystallographica, Section B'
_journal_page_first 368
_journal_page_last 372
_journal_paper_doi 10.1107/S0567740882002994
_journal_volume 38
_journal_year 1982
_chemical_formula_sum 'La2 O7 Ti2'
_chemical_formula_weight 485.54
_space_group_IT_number 36
_symmetry_cell_setting orthorhombic
_symmetry_Int_Tables_number 36
_symmetry_space_group_name_Hall 'C 2c -2'
_symmetry_space_group_name_H-M 'C m c 21'
_cell_angle_alpha 90.
_cell_angle_beta 90.
_cell_angle_gamma 90.
_cell_formula_units_Z 4
_cell_length_a 3.954(2)
_cell_length_b 25.952(8)
_cell_length_c 5.607(2)
_cell_volume 575.4(4)
_diffrn_ambient_temperature 1173
_diffrn_radiation_probe x-ray
_diffrn_radiation_type MoK\a
_diffrn_radiation_wavelength 0.71069
_exptl_absorpt_coefficient_mu 17.204
_exptl_crystal_density_diffrn 5.605
_exptl_crystal_F_000 856
_refine_ls_number_reflns 766
_refine_ls_R_factor_gt 0.066
_cod_data_source_file Acta-Cryst-1982-B38-368-372.cif
_cod_data_source_block La2Ti2O7
_cod_database_code 2108044

loop_
_symmetry_equiv_pos_site_id
_symmetry_equiv_pos_as_xyz
1 x,y,z
2 -x,-y,1/2+z
3 -x,y,z
4 x,-y,1/2+z
5 1/2+x,1/2+y,z
6 1/2-x,1/2-y,1/2+z
7 1/2-x,1/2+y,z
8 1/2+x,1/2-y,1/2+z

loop_
_atom_site_label
_atom_site_type_symbol
_atom_site_thermal_displace_type
_atom_site_fract_x
_atom_site_fract_y
_atom_site_fract_z
_atom_site_occupancy
_atom_site_U_iso_or_equiv
_atom_site_calc_flag
_atom_site_refinement_flags
_atom_site_disorder_assembly
_atom_site_disorder_group
La1 La Uiso 0.00000 0.44609(6) 0.75000 1.000 0.0276(5) . . . .
La2 La Uiso 0.00000 0.29808(8) 0.1757(5) 1.000 0.0386(9) . . . .
Ti1 Ti Uiso 0.50000 0.44040(10) 0.2452(11) 1.000 0.0196(10) . . . .
Ti2 Ti Uiso 0.50000 0.33700(10) 0.7095(8) 1.000 0.0200(14) . . . .
O1 O Uiso 0.50000 0.5088(9) 0.475(5) 1.000 0.041(6) . . . .
O2 O Uiso 0.50000 0.4077(8) 0.542(4) 1.000 0.030(4) . . . .
O3 O Uiso 0.50000 0.2964(8) 0.458(5) 1.000 0.036(5) . . . .
O4 O Uiso 0.00000 0.4511(8) 0.255(7) 1.000 0.037(4) . . . .
O5 O Uiso 0.00000 0.3472(7) 0.720(5) 1.000 0.038(5) . . . .
O6 O Uiso 0.50000 0.3891(10) 0.039(6) 1.000 0.046(6) . . . .
O7 O Uiso 0.50000 0.2818(8) 0.935(4) 1.000 0.028(4) . . . .

loop_
_geom_angle_atom_site_label_1
_geom_angle_atom_site_label_2
_geom_angle_atom_site_label_3
_geom_angle
_geom_angle_site_symmetry_1
_geom_angle_site_symmetry_2
_geom_angle_site_symmetry_3
_geom_angle_publ_flag
O2 La1 O4 63.5(5) . . . yes
O2 La1 O5 64.7(5) . . . yes
O2 La1 O2 104.4(6) . . 1_455 yes
O2 La1 O4 118.9(5) . . 1_556 yes
O1 La1 O2 176.4(6) 2_565 . . yes
O2 La1 O4 113.8(6) . . 2_565 yes
O1 La1 O2 78.8(6) 2_665 . . yes
O4 La1 O5 88.9(8) . . . yes
O2 La1 O4 63.5(5) 1_455 . . yes
O4 La1 O4 174.7(6) . . 1_556 yes
O1 La1 O4 117.4(6) 2_565 . . yes
O4 La1 O4 87.9(9) . . 2_565 yes
O1 La1 O4 117.4(6) 2_665 . . yes
O2 La1 O5 64.7(5) 1_455 . . yes
O4 La1 O5 96.4(8) 1_556 . . yes
O1 La1 O5 118.5(6) 2_565 . . yes
O4 La1 O5 176.9(10) 2_565 . . yes
O1 La1 O5 118.5(6) 2_665 . . yes
O2 La1 O4 118.9(5) 1_455 . 1_556 yes
O1 La1 O2 78.8(6) 2_565 . 1_455 yes
O2 La1 O4 113.8(6) 1_455 . 2_565 yes
O1 La1 O2 176.4(6) 2_665 . 1_455 yes
O1 La1 O4 59.9(6) 2_565 . 1_556 yes
O4 La1 O4 86.8(9) 1_556 . 2_565 yes
O1 La1 O4 59.9(6) 2_665 . 1_556 yes
O1 La1 O4 63.2(7) 2_565 . 2_565 yes
O1 La1 O1 97.9(6) 2_565 . 2_665 yes
O1 La1 O4 63.2(7) 2_665 . 2_565 yes
O3 La2 O7 168.2(7) . . 1_454 yes
O3 La2 O3 102.6(7) . . 1_455 yes
O3 La2 O5 124.5(5) . . 1_554 yes
O3 La2 O7 73.1(7) . . 1_554 yes
O3 La2 O3 105.3(6) . . 6_554 yes
O3 La2 O7 68.1(5) . . 6_554 yes
O3 La2 O7 73.1(7) 1_455 . 1_454 yes
O5 La2 O7 65.2(5) 1_554 . 1_454 yes
O7 La2 O7 108.9(6) 1_454 . 1_554 yes
O3 La2 O7 66.2(5) 6_554 . 1_454 yes
O7 La2 O7 100.2(6) 1_454 . 6_554 yes
O3 La2 O5 124.5(5) 1_455 . 1_554 yes
O3 La2 O7 168.2(7) 1_455 . 1_554 yes
O3 La2 O3 105.3(6) 1_455 . 6_554 yes
O3 La2 O7 68.1(5) 1_455 . 6_554 yes
O5 La2 O7 65.2(5) 1_554 . 1_554 yes
O3 La2 O5 90.1(7) 6_554 . 1_554 yes
O5 La2 O7 151.6(7) 1_554 . 6_554 yes
O3 La2 O7 66.2(5) 6_554 . 1_554 yes
O7 La2 O7 100.2(6) 1_554 . 6_554 yes
O3 La2 O7 61.5(8) 6_554 . 6_554 yes
O1 Ti1 O2 81.0(10) . . . yes
O1 Ti1 O4 82.6(8) . . . yes
O1 Ti1 O6 175.0(13) . . . yes
O1 Ti1 O4 82.6(8) . . 1_655 yes
O1 Ti1 O1 84.9(10) . . 2_664 yes
O2 Ti1 O4 92.2(11) . . . yes
O2 Ti1 O6 104.0(12) . . . yes
O2 Ti1 O4 92.2(11) . . 1_655 yes
O1 Ti1 O2 166.0(10) 2_664 . . yes
O4 Ti1 O6 97.1(9) . . . yes
O4 Ti1 O4 163.7(9) . . 1_655 yes
O1 Ti1 O4 86.0(9) 2_664 . . yes
O4 Ti1 O6 97.1(9) 1_655 . . yes
O1 Ti1 O6 90.1(13) 2_664 . . yes
O1 Ti1 O4 86.0(9) 2_664 . 1_655 yes
O2 Ti2 O3 99.7(10) . . . yes
O2 Ti2 O5 84.0(6) . . . yes
O2 Ti2 O7 165.7(9) . . . yes
O2 Ti2 O6 80.9(9) . . 1_556 yes
O2 Ti2 O5 84.0(6) . . 1_655 yes
O3 Ti2 O5 95.9(7) . . . yes
O3 Ti2 O7 94.7(10) . . . yes
O3 Ti2 O6 179.4(11) . . 1_556 yes
O3 Ti2 O5 95.9(7) . . 1_655 yes
O5 Ti2 O7 94.6(7) . . . yes
O5 Ti2 O6 84.1(7) . . 1_556 yes
O5 Ti2 O5 164.4(8) . . 1_655 yes
O6 Ti2 O7 84.8(10) 1_556 . . yes
O5 Ti2 O7 94.6(7) 1_655 . . yes
O5 Ti2 O6 84.1(7) 1_655 . 1_556 yes
La1 O1 Ti1 94.5(8) 2_564 . . yes
La1 O1 Ti1 94.5(8) 2_664 . . yes
Ti1 O1 Ti1 167.0(14) . . 2_665 yes
La1 O1 La1 97.9(9) 2_564 . 2_664 yes
La1 O1 Ti1 94.0(7) 2_564 . 2_665 yes
La1 O1 Ti1 94.0(7) 2_664 . 2_665 yes
La1 O2 Ti1 103.6(6) . . . yes
La1 O2 Ti2 98.2(7) . . . yes
La1 O2 La1 104.4(8) . . 1_655 yes
Ti1 O2 Ti2 144.1(12) . . . yes
La1 O2 Ti1 103.6(6) 1_655 . . yes
La1 O2 Ti2 98.2(7) 1_655 . . yes
La2 O3 Ti2 119.4(6) . . . yes
La2 O3 La2 102.6(10) . . 1_655 yes
La2 O3 La2 107.1(6) . . 6_555 yes
La2 O3 Ti2 119.4(6) 1_655 . . yes
La2 O3 Ti2 100.3(11) 6_555 . . yes
La2 O3 La2 107.1(6) 1_655 . 6_555 yes
La1 O4 Ti1 91.2(11) . . . yes
La1 O4 Ti1 91.2(11) . . 1_455 yes
La1 O4 La1 174.7(8) . . 1_554 yes
La1 O4 La1 93.3(10) . . 2_564 yes
Ti1 O4 Ti1 163.7(13) . . 1_455 yes
La1 O4 Ti1 88.1(11) 1_554 . . yes
La1 O4 Ti1 98.0(6) 2_564 . . yes
La1 O4 Ti1 88.1(11) 1_554 . 1_455 yes
La1 O4 Ti1 98.0(6) 2_564 . 1_455 yes
La1 O4 La1 92.0(10) 1_554 . 2_564 yes
La1 O5 Ti2 97.7(5) . . . yes
La1 O5 Ti2 97.7(5) . . 1_455 yes
La1 O5 La2 112.8(9) . . 1_556 yes
Ti2 O5 Ti2 164.4(11) . . 1_455 yes
La2 O5 Ti2 88.1(7) 1_556 . . yes
La2 O5 Ti2 88.1(7) 1_556 . 1_455 yes
Ti1 O6 Ti2 167.2(17) . . 1_554 yes
La2 O7 Ti2 103.7(6) 1_556 . . yes
La2 O7 Ti2 103.7(6) 1_656 . . yes
La2 O7 Ti2 103.5(9) 6_555 . . yes
La2 O7 La2 108.9(9) 1_556 . 1_656 yes
La2 O7 La2 117.5(5) 1_556 . 6_555 yes
La2 O7 La2 117.5(5) 1_656 . 6_555 yes

loop_
_geom_bond_atom_site_label_1
_geom_bond_atom_site_label_2
_geom_bond_distance
_geom_bond_site_symmetry_1
_geom_bond_site_symmetry_2
_geom_bond_publ_flag
La1 O2 2.502(13) . . yes
La1 O4 2.78(4) . . yes
La1 O5 2.572(18) . . yes
La1 O2 2.502(13) . 1_455 yes
La1 O4 2.84(4) . 1_556 yes
La1 O1 2.621(17) . 2_565 yes
La1 O4 2.67(2) . 2_565 yes
La1 O1 2.621(17) . 2_665 yes
La2 O3 2.533(18) . . yes
La2 O7 2.431(13) . 1_454 yes
La2 O3 2.533(18) . 1_455 yes
La2 O5 2.86(3) . 1_554 yes
La2 O7 2.431(13) . 1_554 yes
La2 O3 2.74(2) . 6_554 yes
La2 O7 2.53(2) . 6_554 yes
Ti1 O1 2.19(3) . . yes
Ti1 O2 1.87(2) . . yes
Ti1 O4 1.997(4) . . yes
Ti1 O6 1.76(3) . . yes
Ti1 O4 1.997(4) . 1_655 yes
Ti1 O1 2.01(3) . 2_664 yes
Ti2 O2 2.06(2) . . yes
Ti2 O3 1.76(3) . . yes
Ti2 O5 1.996(3) . . yes
Ti2 O7 1.91(2) . . yes
Ti2 O6 2.29(3) . 1_556 yes
Ti2 O5 1.996(3) . 1_655 yes

loop_
_geom_torsion_atom_site_label_1
_geom_torsion_atom_site_label_2
_geom_torsion_atom_site_label_3
_geom_torsion_atom_site_label_4
_geom_torsion
_geom_torsion_site_symmetry_1
_geom_torsion_site_symmetry_2
_geom_torsion_site_symmetry_3
_geom_torsion_site_symmetry_4
_geom_torsion_publ_flag
O4 La1 O2 Ti1 22.0(6) . . . . no
O4 La1 O2 Ti2 -129.3(8) . . . . no
O5 La1 O2 Ti1 124.3(10) . . . . no
O5 La1 O2 Ti2 -26.9(7) . . . . no
O2 La1 O4 Ti1 -19.9(6) . . . . no
O5 La1 O4 Ti1 -81.9(6) . . . . no
O2 La1 O5 Ti2 27.9(8) . . . . no
O4 La1 O5 Ti2 88.8(9) . . . . no
O1 Ti1 O2 La1 54.4(5) . . . . no
O1 Ti1 O2 Ti2 180.00 . . . . no
O4 Ti1 O2 La1 -27.8(9) . . . . no
O4 Ti1 O2 Ti2 97.8(7) . . . . no
O6 Ti1 O2 La1 -125.6(5) . . . . no
O6 Ti1 O2 Ti2 0.00 . . . . no
O1 Ti1 O4 La1 -56.6(8) . . . . no
O2 Ti1 O4 La1 24.1(8) . . . . no
O6 Ti1 O4 La1 128.5(11) . . . . no
O3 Ti2 O2 La1 127.0(5) . . . . no
O3 Ti2 O2 Ti1 0.00 . . . . no
O5 Ti2 O2 La1 32.0(9) . . . . no
O5 Ti2 O2 Ti1 -95.0(8) . . . . no
O2 Ti2 O3 La2 -63.6(9) . . . . no
O5 Ti2 O3 La2 21.3(12) . . . . no
O7 Ti2 O3 La2 116.4(9) . . . . no
O2 Ti2 O5 La1 -31.0(9) . . . . no
O3 Ti2 O5 La1 -130.2(10) . . . . no
O7 Ti2 O5 La1 134.7(10) . . . . no
